data_2208944
loop_
_publ_author_name
'Hou, Zhen-Yu'
'Zhu, Dong-Mei'
'Ng, Seik Weng'

_publ_section_title
;
 4,4'-Bis(2,6-dichlorobenzylideneamino)biphenyl
;
_journal_coeditor_code LH2038
_journal_issue 5
_journal_name_full 'Acta Crystallographica Section E'
_journal_page_first o1901
_journal_page_last o1902
_journal_paper_doi 10.1107/S1600536806013092
_journal_volume 62
_journal_year 2006
_chemical_formula_iupac 'C26 H16 Cl4 N2'
_chemical_formula_moiety 'C26 H16 Cl4 N2'
_chemical_formula_sum 'C26 H16 Cl4 N2'
_chemical_formula_weight 498.21
_chemical_name_systematic
;
4,4'-Bis(2,6-dichlorobenzylideneamino)biphenyl
;
_space_group_IT_number 14
_symmetry_cell_setting monoclinic
_symmetry_space_group_name_Hall '-P 2ybc'
_symmetry_space_group_name_H-M 'P 1 21/c 1'
_atom_sites_solution_hydrogens geom
_atom_sites_solution_primary direct
_atom_sites_solution_secondary difmap
_audit_creation_method SHELXL97
_cell_angle_alpha 90.00
_cell_angle_beta 93.2300(10)
_cell_angle_gamma 90.00
_cell_formula_units_Z 2
_cell_length_a 4.7801(3)
_cell_length_b 10.9874(6)
_cell_length_c 21.7780(10)
_cell_measurement_reflns_used 5455
_cell_measurement_temperature 291(2)
_cell_measurement_theta_max 25.6
_cell_measurement_theta_min 2.5
_cell_volume 1141.98(11)
_computing_cell_refinement 'SAINT (Bruker, 2004)'
_computing_data_collection 'SMART (Bruker, 2004)'
_computing_data_reduction SAINT
_computing_molecular_graphics 'SHELXTL (Bruker, 1998)'
_computing_publication_material SHELXL97
_computing_structure_refinement 'SHELXL97 (Sheldrick, 1997)'
_computing_structure_solution 'SHELXS97 (Sheldrick, 1997)'
_diffrn_ambient_temperature 291(2)
_diffrn_measured_fraction_theta_full 1.00
_diffrn_measured_fraction_theta_max 1.00
_diffrn_measurement_device_type 'Bruker APEX area-detector'
_diffrn_measurement_method '\f and \w'
_diffrn_radiation_monochromator graphite
_diffrn_radiation_source 'fine-focus sealed tube'
_diffrn_radiation_type MoK\a
_diffrn_radiation_wavelength 0.71073
_diffrn_reflns_av_R_equivalents 0.0172
_diffrn_reflns_av_sigmaI/netI 0.0145
_diffrn_reflns_limit_h_max 6
_diffrn_reflns_limit_h_min -6
_diffrn_reflns_limit_k_max 14
_diffrn_reflns_limit_k_min -14
_diffrn_reflns_limit_l_max 27
_diffrn_reflns_limit_l_min -28
_diffrn_reflns_number 9739
_diffrn_reflns_theta_full 27.5
_diffrn_reflns_theta_max 27.5
_diffrn_reflns_theta_min 2.6
_diffrn_standards_decay_% 0
_diffrn_standards_interval_count 0
_diffrn_standards_interval_time 0
_diffrn_standards_number 0
_exptl_absorpt_coefficient_mu 0.536
_exptl_absorpt_correction_type none
_exptl_crystal_colour Colourless
_exptl_crystal_density_diffrn 1.449
_exptl_crystal_density_method 'not measured'
_exptl_crystal_description Block
_exptl_crystal_F_000 508
_exptl_crystal_size_max 0.36
_exptl_crystal_size_mid 0.25
_exptl_crystal_size_min 0.13
_refine_diff_density_max 0.32
_refine_diff_density_min -0.30
_refine_ls_extinction_method none
_refine_ls_goodness_of_fit_ref 1.06
_refine_ls_hydrogen_treatment constr
_refine_ls_matrix_type full
_refine_ls_number_parameters 229
_refine_ls_number_reflns 2623
_refine_ls_number_restraints 98
_refine_ls_restrained_S_all 1.12
_refine_ls_R_factor_all 0.069
_refine_ls_R_factor_gt 0.052
_refine_ls_shift/su_max 0.001
_refine_ls_shift/su_mean 0.000
_refine_ls_structure_factor_coef Fsqd
_refine_ls_weighting_details 'calc w = 1/[\s^2^(Fo^2^)+(0.0751P)^2^+0.4894P] where P=(Fo^2^+2Fc^2^)/3'
_refine_ls_weighting_scheme calc
_refine_ls_wR_factor_gt 0.151
_refine_ls_wR_factor_ref 0.167
_reflns_number_gt 1932
_reflns_number_total 2623
_reflns_threshold_expression I>2\s(I)
_cod_data_source_file lh2038.cif
_cod_data_source_block I
_cod_depositor_comments
;
The following automatic conversions were performed:
'_symmetry_cell_setting' value 'Monoclinic' changed to 'monoclinic'
according to '/home/saulius/struct/CIF-dictionaries/cif_core.dic'
dictionary named 'cif_core.dic' version 2.4.1 from 2010-06-29.

Automatic conversion script
Id: cif_fix_enum 1527 2010-12-29 10:47:43Z saulius 

The following automatic conversions were performed:

'_symmetry_cell_setting' value 'Monoclinic' changed to 'monoclinic'
according to /home/saulius/struct/CIF-dictionaries/cif_core.dic
dictionary named 'cif_core.dic' version 2.4.1 from 2010-06-29.

Automatic conversion script
Id: cif_fix_values 1715 2011-07-08 13:25:40Z adriana 
;
_cod_original_cell_volume 1142.00(10)
_cod_original_sg_symbol_H-M 'P 21/c'
_cod_database_code 2208944
_cod_database_fobs_code 2208944

loop_
_symmetry_equiv_pos_as_xyz
'x, y, z'
'-x, y+1/2, -z+1/2'
'-x, -y, -z'
'x, -y-1/2, z-1/2'

loop_
_atom_site_type_symbol
_atom_site_label
_atom_site_fract_x
_atom_site_fract_y
_atom_site_fract_z
_atom_site_U_iso_or_equiv
_atom_site_adp_type
_atom_site_calc_flag
_atom_site_refinement_flags
_atom_site_occupancy
_atom_site_disorder_assembly
_atom_site_disorder_group
Cl Cl1 0.4695(4) -0.0005(2) 0.73540(10) 0.0659(4) Uani d PD 0.50 A 1
Cl Cl2 1.1491(4) -0.1341(2) 0.55540(10) 0.0744(5) Uani d PD 0.50 A 1
Cl Cl1' 0.4553(5) -0.0033(2) 0.76600(10) 0.0816(6) Uani d PD 0.50 B 2
Cl Cl2' 1.0306(5) -0.0907(2) 0.56390(10) 0.0879(6) Uani d PD 0.50 B 2
N N1 0.7846(5) 0.1451(2) 0.63050(10) 0.0619(6) Uani d D 1 . .
C C1 0.6868(5) 0.2460(2) 0.59450(10) 0.0501(5) Uani d D 1 C .
C C2 0.4400(10) 0.2456(5) 0.5603(2) 0.0510(10) Uani d PD 0.50 C 1
C C3 0.3670(10) 0.3451(4) 0.5244(2) 0.0520(10) Uani d PD 0.50 C 1
C C4 0.5376(4) 0.4471(2) 0.52040(10) 0.0468(5) Uani d D 1 . .
C C5 0.7880(10) 0.4437(5) 0.5580(2) 0.0560(10) Uani d PD 0.50 C 1
C C6 0.8690(10) 0.3443(5) 0.5944(2) 0.0540(10) Uani d PD 0.50 C 1
C C2' 0.5370(10) 0.2314(5) 0.5380(2) 0.062(2) Uani d PD 0.50 C 2
C C3' 0.4610(10) 0.3300(5) 0.5007(3) 0.0590(10) Uani d PD 0.50 C 2
C C5' 0.6810(10) 0.4637(5) 0.5750(2) 0.0540(10) Uani d PD 0.50 C 2
C C6' 0.7530(10) 0.3652(4) 0.6114(3) 0.0540(10) Uani d PD 0.50 C 2
C C7 0.7480(10) 0.0407(3) 0.6118(2) 0.0470(10) Uani d PD 0.50 A 1
C C8 0.8021(8) -0.0674(3) 0.6533(2) 0.0770(10) Uani d PGDU 0.50 A 1
C C9 0.715(2) -0.0996(5) 0.7109(2) 0.058(2) Uani d PGDU 0.50 A 1
C C10 0.815(2) -0.2057(6) 0.7392(3) 0.055(2) Uani d PGU 0.50 A 1
C C11 1.002(2) -0.2796(5) 0.7098(3) 0.060(2) Uani d PGU 0.50 A 1
C C12 1.089(2) -0.2474(6) 0.6522(3) 0.074(2) Uani d PGU 0.50 A 1
C C13 0.989(2) -0.1413(6) 0.6240(3) 0.077(2) Uani d PGDU 0.50 A 1
C C7' 0.6465(8) 0.0567(3) 0.6390(3) 0.0590(10) Uani d PGD 0.50 B 2
C C8' 0.7720(10) -0.0609(4) 0.6627(2) 0.0770(10) Uani d PGDU 0.50 B 2
C C9' 0.673(2) -0.0860(5) 0.7201(3) 0.076(2) Uani d PGDU 0.50 B 2
C C10' 0.758(2) -0.1910(7) 0.7514(3) 0.057(2) Uani d PGU 0.50 B 2
C C11' 0.943(2) -0.2709(5) 0.7252(3) 0.053(2) Uani d PGU 0.50 B 2
C C12' 1.042(2) -0.2458(6) 0.6678(3) 0.064(2) Uani d PGU 0.50 B 2
C C13' 0.957(2) -0.1407(7) 0.6365(2) 0.079(3) Uani d PGDU 0.50 B 2
H H2 0.3208 0.1786 0.5612 0.061 Uiso calc PR 0.50 C 1
H H3 0.1958 0.3441 0.5019 0.063 Uiso calc PR 0.50 C 1
H H5 0.9055 0.5113 0.5584 0.067 Uiso calc PR 0.50 C 1
H H6 1.0376 0.3438 0.6177 0.065 Uiso calc PR 0.50 C 1
H H2' 0.4863 0.1535 0.5250 0.075 Uiso calc PR 0.50 C 2
H H3' 0.3607 0.3183 0.4633 0.071 Uiso calc PR 0.50 C 2
H H5' 0.7310 0.5418 0.5879 0.065 Uiso calc PR 0.50 C 2
H H6' 0.8506 0.3787 0.6489 0.065 Uiso calc PR 0.50 C 2
H H7 0.6864 0.0280 0.5711 0.056 Uiso calc PR 0.50 A 1
H H10 0.7561 -0.2273 0.7777 0.066 Uiso calc PR 0.50 A 1
H H11 1.0686 -0.3506 0.7287 0.072 Uiso calc PR 0.50 A 1
H H12 1.2145 -0.2968 0.6326 0.088 Uiso calc PR 0.50 A 1
H H7' 0.4538 0.0608 0.6307 0.070 Uiso calc PR 0.50 A 2
H H10' 0.6920 -0.2079 0.7898 0.068 Uiso calc PR 0.50 B 2
H H11' 1.0005 -0.3412 0.7461 0.063 Uiso calc PR 0.50 B 2
H H12' 1.1660 -0.2992 0.6503 0.076 Uiso calc PR 0.50 B 2

loop_
_atom_site_aniso_label
_atom_site_aniso_U_11
_atom_site_aniso_U_22
_atom_site_aniso_U_33
_atom_site_aniso_U_12
_atom_site_aniso_U_13
_atom_site_aniso_U_23
Cl1 0.0710(10) 0.0610(10) 0.0670(10) -0.0080(10) 0.0170(10) 0.0010(10)
Cl2 0.0820(10) 0.0740(10) 0.0690(10) 0.0040(10) 0.0190(10) -0.0130(10)
Cl1' 0.0860(10) 0.0770(10) 0.0840(10) -0.0110(10) 0.0220(10) 0.0000(10)
Cl2' 0.119(2) 0.0770(10) 0.0700(10) -0.0090(10) 0.0240(10) -0.0060(10)
N1 0.0830(10) 0.0410(10) 0.0600(10) -0.0030(10) -0.0140(10) 0.0100(10)
C1 0.0660(10) 0.0390(10) 0.0460(10) 0.0020(10) 0.0020(10) 0.0080(10)
C4 0.0540(10) 0.0360(10) 0.0500(10) 0.0040(10) 0.0060(10) 0.0060(10)
C2 0.049(3) 0.035(2) 0.070(4) -0.002(2) 0.006(2) 0.014(2)
C3 0.046(3) 0.044(3) 0.066(4) 0.003(2) 0.003(2) 0.011(2)
C5 0.076(4) 0.041(3) 0.050(3) -0.009(3) -0.001(3) 0.007(2)
C6 0.063(4) 0.046(3) 0.052(3) -0.002(2) -0.006(2) 0.008(2)
C2' 0.085(5) 0.036(2) 0.065(4) 0.001(3) -0.005(3) 0.003(2)
C3' 0.081(4) 0.044(3) 0.051(3) 0.000(3) -0.009(3) 0.007(2)
C5' 0.079(4) 0.031(2) 0.051(3) -0.001(3) -0.005(3) 0.000(2)
C6' 0.074(4) 0.040(2) 0.047(3) 0.002(3) -0.011(3) 0.003(2)
C7 0.051(3) 0.051(2) 0.039(2) -0.003(2) 0.006(2) 0.012(2)
C8 0.082(2) 0.0490(10) 0.095(2) -0.0250(10) -0.047(2) 0.029(2)
C9 0.050(3) 0.034(3) 0.087(4) 0.000(2) -0.019(3) -0.006(3)
C10 0.062(5) 0.050(3) 0.054(3) -0.004(3) 0.004(3) 0.007(3)
C11 0.066(4) 0.047(3) 0.067(5) 0.002(2) 0.009(3) 0.015(3)
C12 0.084(5) 0.065(4) 0.072(5) -0.013(3) 0.012(4) -0.001(4)
C13 0.096(5) 0.058(4) 0.075(4) -0.023(4) -0.018(4) 0.006(3)
C7' 0.053(3) 0.057(3) 0.064(3) -0.016(2) -0.011(2) 0.022(2)
C8' 0.082(2) 0.0490(10) 0.095(2) -0.0250(10) -0.047(2) 0.029(2)
C9' 0.064(4) 0.047(4) 0.114(6) -0.018(3) -0.032(4) 0.025(4)
C10' 0.056(4) 0.052(3) 0.061(3) 0.000(2) -0.001(3) 0.007(3)
C11' 0.063(4) 0.046(3) 0.050(3) 0.006(2) 0.009(3) 0.012(2)
C12' 0.083(4) 0.054(3) 0.055(4) -0.017(3) 0.014(3) 0.001(3)
C13' 0.103(5) 0.087(6) 0.043(3) -0.057(4) -0.027(3) 0.037(3)

loop_
_atom_type_symbol
_atom_type_description
_atom_type_scat_dispersion_real
_atom_type_scat_dispersion_imag
_atom_type_scat_source
C C 0.0033 0.0016 'International Tables Vol C Tables 4.2.6.8 and 6.1.1.4'
H H 0.0000 0.0000 'International Tables Vol C Tables 4.2.6.8 and 6.1.1.4'
N N 0.0061 0.0033 'International Tables Vol C Tables 4.2.6.8 and 6.1.1.4'
Cl Cl 0.1484 0.1585 'International Tables Vol C Tables 4.2.6.8 and 6.1.1.4'

loop_
_geom_angle_atom_site_label_1
_geom_angle_atom_site_label_2
_geom_angle_atom_site_label_3
_geom_angle_site_symmetry_3
_geom_angle
_geom_angle_publ_flag
C7' N1 C1 . 123.5(2) no
C7 N1 C1 . 120.7(3) no
C2 C1 C6' . 109.0(3) no
C2 C1 C6 . 121.8(4) no
C6' C1 C2' . 116.0(4) no
C6 C1 C2' . 112.2(3) no
C2 C1 N1 . 123.2(3) no
C6' C1 N1 . 121.7(3) no
C6 C1 N1 . 115.0(3) no
C2' C1 N1 . 122.1(3) no
C5' C4 C3 . 108.8(3) no
C5' C4 C3' . 120.3(4) no
C3 C4 C5 . 115.0(4) no
C3' C4 C5 . 110.6(3) no
C5' C4 C4 3_666 120.7(3) no
C3 C4 C4 3_666 122.8(3) no
C3' C4 C4 3_666 119.0(3) no
C5 C4 C4 3_666 122.2(3) no
C1 C2 C3 . 119.4(5) no
C2 C3 C4 . 123.0(5) no
C6 C5 C4 . 123.3(5) no
C1 C6 C5 . 117.4(5) no
C3' C2' C1 . 121.9(5) no
C2' C3' C4 . 118.9(5) no
C4 C5' C6' . 120.0(5) no
C5' C6' C1 . 122.9(5) no
N1 C7 C8 . 121.5(3) no
C9 C8 C13 . 120.0 no
C9 C8 C7 . 133.8(2) no
C13 C8 C7 . 106.1(2) no
C8 C9 C10 . 120.0 no
C8 C9 Cl1 . 111.5(2) no
C10 C9 Cl1 . 128.4(2) no
C11 C10 C9 . 120.0 no
C10 C11 C12 . 120.0 no
C12 C13 C8 . 120.0 no
C12 C13 Cl2 . 105.4(2) no
C8 C13 Cl2 . 134.6(2) no
N1 C7' C8' . 122.6(4) no
C9' C8' C13' . 120.0 no
C9' C8' C7' . 109.2(5) no
C13' C8' C7' . 130.8(5) no
C8' C9' C10' . 120.0 no
C8' C9' Cl1' . 131.2(3) no
C10' C9' Cl1' . 108.7(3) no
C9' C10' C11' . 120.0 no
C11' C12' C13' . 120.0 no
C12' C13' C8' . 120.0 no
C12' C13' Cl2' . 130.0(4) no
C8' C13' Cl2' . 109.9(4) no
C1 C2 H2 . 120.3 no
C3 C2 H2 . 120.3 no
C2 C3 H3 . 118.5 no
C4 C3 H3 . 118.5 no
C6 C5 H5 . 118.4 no
C4 C5 H5 . 118.4 no
C1 C6 H6 . 121.3 no
C5 C6 H6 . 121.3 no
C3' C2' H2' . 119.0 no
C1 C2' H2' . 119.0 no
C2' C3' H3' . 120.5 no
C4 C3' H3' . 120.5 no
C4 C5' H5' . 120.0 no
C6' C5' H5' . 120.0 no
C5' C6' H6' . 118.6 no
C1 C6' H6' . 118.6 no
N1 C7 H7 . 119.2 no
C8 C7 H7 . 119.2 no
C11 C10 H10 . 120.0 no
C9 C10 H10 . 120.0 no
C10 C11 H11 . 120.0 no
C12 C11 H11 . 120.0 no
C13 C12 C11 . 120.0 no
C13 C12 H12 . 120.0 no
C11 C12 H12 . 120.0 no
N1 C7' H7' . 118.7 no
C8' C7' H7' . 118.7 no
C9' C10' H10' . 120.0 no
C11' C10' H10' . 120.0 no
C12' C11' C10' . 120.0 no
C12' C11' H11' . 120.0 no
C10' C11' H11' . 120.0 no
C11' C12' H12' . 120.0 no
C13' C12' H12' . 120.0 no

loop_
_geom_bond_atom_site_label_1
_geom_bond_atom_site_label_2
_geom_bond_site_symmetry_2
_geom_bond_distance
_geom_bond_publ_flag
Cl1 C9 . 1.708(3) no
Cl2 C13 . 1.716(3) no
Cl1' C9' . 1.738(3) no
Cl2' C13' . 1.729(3) no
N1 C7' . 1.195(4) no
N1 C7 . 1.226(4) no
N1 C1 . 1.422(3) no
C1 C2 . 1.361(6) no
C1 C6' . 1.391(5) no
C1 C6 . 1.386(6) no
C1 C2' . 1.399(6) no
C4 C5' . 1.351(6) no
C4 C3 . 1.392(5) no
C4 C3' . 1.398(6) no
C4 C5 . 1.414(6) no
C4 C4 3_666 1.493(4) no
C2 C3 . 1.377(6) no
C5 C6 . 1.391(6) no
C2' C3' . 1.389(6) no
C5' C6' . 1.374(6) no
C7 C8 . 1.506(3) no
C8 C9 . 1.39 no
C8 C13 . 1.39 no
C9 C10 . 1.39 no
C10 C11 . 1.39 no
C11 C12 . 1.39 no
C12 C13 . 1.39 no
C7' C8' . 1.502(4) no
C8' C9' . 1.39 no
C8' C13' . 1.39 no
C9' C10' . 1.39 no
C10' C11' . 1.39 no
C11' C12' . 1.39 no
C12' C13' . 1.39 no
C2 H2 . 0.93 no
C3 H3 . 0.93 no
C5 H5 . 0.93 no
C6 H6 . 0.93 no
C2' H2' . 0.93 no
C3' H3' . 0.93 no
C5' H5' . 0.93 no
C6' H6' . 0.93 no
C7 H7 . 0.93 no
C10 H10 . 0.93 no
C11 H11 . 0.93 no
C12 H12 . 0.93 no
C7' H7' . 0.93 no
C10' H10' . 0.93 no
C11' H11' . 0.93 no
C12' H12' . 0.93 no

loop_
_geom_torsion_atom_site_label_1
_geom_torsion_atom_site_label_2
_geom_torsion_atom_site_label_3
_geom_torsion_atom_site_label_4
_geom_torsion_site_symmetry_1
_geom_torsion
_geom_torsion_publ_flag
C7' N1 C1 C2 . -8.2(5) no
C7 N1 C1 C2 . 38.0(4) no
C7' N1 C1 C6' . 141.3(5) no
C7 N1 C1 C6' . -172.5(4) no
C7' N1 C1 C6 . 174.7(4) no
C7 N1 C1 C6 . -139.1(4) no
C7' N1 C1 C2' . -43.6(5) no
C7 N1 C1 C2' . 2.6(4) no
C6 C1 C2 C3 . 0.1(2) no
N1 C1 C2 C3 . -176.9(2) no
C1 C2 C3 C4 . 1.1(2) no
C5 C4 C3 C2 . -2.5(4) no
C4 C4 C3 C2 3_666 177.7(3) no
C3 C4 C5 C6 . 3.0(6) no
C4 C4 C5 C6 3_666 -177.3(4) no
C2 C1 C6 C5 . 0.4(5) no
N1 C1 C6 C5 . 177.5(3) no
C4 C5 C6 C1 . -2.0(6) no
C6' C1 C2' C3' . 0.5(2) no
C6 C1 C2' C3' . -32.2(3) no
N1 C1 C2' C3' . -174.8(2) no
C1 C2' C3' C4 . 0.2(2) no
C4 C4 C3' C2' 3_666 178.5(2) no
C3' C4 C5' C6' . 0.3(6) no
C4 C4 C5' C6' 3_666 -178.8(4) no
C4 C5' C6' C1 . 0.5(7) no
C2' C1 C6' C5' . -0.9(5) no
N1 C1 C6' C5' . 174.5(4) no
C7' N1 C7 C8 . -62.0(3) no
C1 N1 C7 C8 . -168.7(3) no
N1 C7 C8 C9 . 51.9(9) no
N1 C7 C8 C13 . -125.1(5) no
C7 C8 C9 C10 . -176.7(5) no
C13 C8 C9 Cl1 . -176.2(6) no
C7 C8 C9 Cl1 . 7.0(10) no
Cl1 C9 C10 C11 . 175.5(8) no
C11 C12 C13 Cl2 . 179.2(8) no
C7 C8 C13 C12 . 177.5(3) no
C9 C8 C13 Cl2 . -179.0(10) no
C7 C8 C13 Cl2 . -1.4(9) no
C7 N1 C7' C8' . 64.8(5) no
C1 N1 C7' C8' . 163.8(5) no
N1 C7' C8' C9' . 115.6(7) no
N1 C7' C8' C13' . -64.8(9) no
C7' C8' C9' C10' . 179.7(4) no
C13' C8' C9' Cl1' . 177.0(9) no
C7' C8' C9' Cl1' . -3.3(9) no
Cl1' C9' C10' C11' . -177.6(7) no
C11' C12' C13' Cl2' . -176.4(9) no
C7' C8' C13' C12' . -179.6(5) no
C9' C8' C13' Cl2' . 177.1(7) no
C7' C8' C13' Cl2' . -2.6(8) no
